data_7706776
loop_
_publ_author_name
'Xing, Tian'
'Prior, Timothy J.'
'Chen, Kai'
'Redshaw, Carl'

_publ_section_title
;
 Titanium complexes bearing oxa- and azacalix[4, 6]arenes: structural
 studies and use in the ring opening homo-/co-polymerization of cyclic
 esters.
;
_journal_issue 12
_journal_name_full 'Dalton transactions (Cambridge, England : 2003)'
_journal_page_first 4396
_journal_page_last 4407
_journal_paper_doi 10.1039/d1dt00189b
_journal_volume 50
_journal_year 2021
_chemical_formula_moiety
;
C36 H40 F5 N2 O4 Ti2, F5 Si, 2(C2 H3 N)
;
_chemical_formula_sum 'C40 H46 F10 N4 O4 Si Ti2'
_chemical_formula_weight 960.70
_space_group_crystal_system triclinic
_space_group_IT_number 2
_space_group_name_Hall '-P 1'
_space_group_name_H-M_alt 'P -1'
_atom_sites_solution_hydrogens geom
_audit_creation_method SHELXL-2018/3
_audit_update_record
;
2021-02-24 deposited with the CCDC.	2021-03-05 downloaded from the CCDC.
;
_cell_angle_alpha 84.872(4)
_cell_angle_beta 82.208(4)
_cell_angle_gamma 73.277(4)
_cell_formula_units_Z 2
_cell_length_a 8.8857(4)
_cell_length_b 13.0733(5)
_cell_length_c 18.4231(11)
_cell_measurement_reflns_used 5429
_cell_measurement_temperature 100(2)
_cell_measurement_theta_max 29.203
_cell_measurement_theta_min 2.141
_cell_volume 2027.83(18)
_computing_cell_refinement 'CrysAlisPro 1.171.40.79a (Rigaku OD, 2020)'
_computing_data_collection 'CrysAlisPro 1.171.40.79a (Rigaku OD, 2020)'
_computing_data_reduction 'CrysAlisPro 1.171.40.79a (Rigaku OD, 2020)'
_computing_molecular_graphics 'Olex2; Mercury'
_computing_publication_material 'CIFTAB, WinGX'
_computing_structure_refinement 'SHELXL-2018/3 (Sheldrick, 2018)'
_computing_structure_solution 'SHELXT (Sheldrick, 2015)'
_diffrn_ambient_temperature 100(2)
_diffrn_detector_area_resol_mean 10.000
_diffrn_measured_fraction_theta_full 0.999
_diffrn_measured_fraction_theta_max 0.997
_diffrn_measurement_device_type 'XtaLAB AFC12 (RCD3): Kappa single'
_diffrn_measurement_method \w-scans
_diffrn_radiation_type MoK\a
_diffrn_radiation_wavelength 0.71075
_diffrn_reflns_av_unetI/netI 0.0562
_diffrn_reflns_Laue_measured_fraction_full 0.999
_diffrn_reflns_Laue_measured_fraction_max 0.997
_diffrn_reflns_limit_h_max 11
_diffrn_reflns_limit_h_min -11
_diffrn_reflns_limit_k_max 16
_diffrn_reflns_limit_k_min -16
_diffrn_reflns_limit_l_max 23
_diffrn_reflns_limit_l_min -23
_diffrn_reflns_number 14106
_diffrn_reflns_point_group_measured_fraction_full 0.999
_diffrn_reflns_point_group_measured_fraction_max 0.997
_diffrn_reflns_theta_full 25.242
_diffrn_reflns_theta_max 27.529
_diffrn_reflns_theta_min 2.235
_diffrn_source 'Rotating-anode X-ray tube'
_exptl_absorpt_coefficient_mu 0.517
_exptl_absorpt_correction_T_max 1.0000
_exptl_absorpt_correction_T_min 0.20966
_exptl_absorpt_correction_type multi-scan
_exptl_absorpt_process_details
;
CrysAlisPro 1.171.40.79a (Rigaku Oxford Diffraction, 2020)
Empirical absorption correction using spherical harmonics,
 implemented in SCALE3 ABSPACK scaling algorithm.
;
_exptl_crystal_colour orange
_exptl_crystal_density_diffrn 1.573
_exptl_crystal_description plate
_exptl_crystal_F_000 988
_exptl_crystal_size_max 0.100
_exptl_crystal_size_mid 0.060
_exptl_crystal_size_min 0.020
_refine_diff_density_max 2.991
_refine_diff_density_min -0.829
_refine_diff_density_rms 0.198
_refine_ls_extinction_method none
_refine_ls_goodness_of_fit_ref 1.026
_refine_ls_hydrogen_treatment constr
_refine_ls_matrix_type full
_refine_ls_number_parameters 547
_refine_ls_number_reflns 14106
_refine_ls_number_restraints 521
_refine_ls_restrained_S_all 1.009
_refine_ls_R_factor_all 0.1332
_refine_ls_R_factor_gt 0.1050
_refine_ls_shift/su_max 0.000
_refine_ls_shift/su_mean 0.000
_refine_ls_structure_factor_coef Fsqd
_refine_ls_weighting_details 'w=1/[\s^2^(Fo^2^)+(0.1876P)^2^+5.5805P] where P=(Fo^2^+2Fc^2^)/3'
_refine_ls_weighting_scheme calc
_refine_ls_wR_factor_gt 0.2732
_refine_ls_wR_factor_ref 0.2964
_reflns_Friedel_coverage 0.000
_reflns_number_gt 10493
_reflns_number_total 14106
_reflns_threshold_expression 'I > 2\s(I)'
_cod_data_source_file d1dt00189b2.cif
_cod_data_source_block 7
_cod_depositor_comments 'Adding full bibliography for 7706773--7706779.cif.'
_cod_database_code 7706776
_shelx_shelxl_version_number 2018/3
_shelx_space_group_comment
;
The symmetry employed for this shelxl refinement is uniquely defined
by the following loop, which should always be used as a source of
symmetry information in preference to the above space-group names.
They are only intended as comments.
;
_shelx_estimated_absorpt_t_min 0.950
_shelx_estimated_absorpt_t_max 0.990

loop_
_space_group_symop_operation_xyz
'x, y, z'
'-x, -y, -z'

loop_
_atom_site_label
_atom_site_type_symbol
_atom_site_fract_x
_atom_site_fract_y
_atom_site_fract_z
_atom_site_U_iso_or_equiv
_atom_site_adp_type
_atom_site_occupancy
_atom_site_site_symmetry_order
_atom_site_calc_flag
_atom_site_refinement_flags_posn
_atom_site_refinement_flags_adp
_atom_site_refinement_flags_occupancy
_atom_site_disorder_assembly
_atom_site_disorder_group
C1 C 0.9156(7) 0.6100(5) 0.1223(3) 0.0181(11) Uani 1 1 d . U . . .
C2 C 0.9321(7) 0.5060(5) 0.1508(3) 0.0174(11) Uani 1 1 d . . . . .
C3 C 0.8757(7) 0.4373(6) 0.1149(3) 0.0172(12) Uani 1 1 d . . . . .
H3 H 0.886523 0.366026 0.134239 0.021 Uiso 1 1 calc R U . . .
C4 C 0.8035(7) 0.4721(5) 0.0509(3) 0.0197(12) Uani 1 1 d . . . . .
C5 C 0.7904(7) 0.5761(5) 0.0232(3) 0.0190(12) Uani 1 1 d . U . . .
H5 H 0.742205 0.599851 -0.020572 0.023 Uiso 1 1 calc R U . . .
C6 C 0.8457(7) 0.6474(5) 0.0577(3) 0.0174(11) Uani 1 1 d . U . . .
C7 C 0.7412(9) 0.3980(6) 0.0126(4) 0.0253(14) Uani 1 1 d . . . . .
H7A H 0.760627 0.328343 0.039648 0.038 Uiso 1 1 calc R U . . .
H7B H 0.627292 0.428670 0.010670 0.038 Uiso 1 1 calc R U . . .
H7C H 0.795319 0.389010 -0.037428 0.038 Uiso 1 1 calc R U . . .
C8 C 0.8222(7) 0.7621(5) 0.0272(3) 0.0202(12) Uani 1 1 d . . . . .
H8A H 0.906351 0.789906 0.040982 0.024 Uiso 1 1 calc R U . . .
H8B H 0.831298 0.763870 -0.027062 0.024 Uiso 1 1 calc R U . . .
C9 C 0.6414(7) 0.8837(5) 0.1219(3) 0.0164(11) Uani 1 1 d . . . . .
C10 C 0.6626(7) 0.8329(5) 0.0560(3) 0.0182(12) Uani 1 1 d . . . . .
C11 C 0.5306(8) 0.8479(5) 0.0183(3) 0.0205(12) Uani 1 1 d . . . . .
H11 H 0.543344 0.813570 -0.026398 0.025 Uiso 1 1 calc R U . . .
C12 C 0.3824(8) 0.9108(5) 0.0438(3) 0.0210(12) Uani 1 1 d . . . . .
C13 C 0.3654(7) 0.9606(6) 0.1094(3) 0.0179(12) Uani 1 1 d . . . . .
H13 H 0.264102 1.004301 0.127307 0.021 Uiso 1 1 calc R U . . .
C14 C 0.4921(7) 0.9485(5) 0.1495(3) 0.0177(12) Uani 1 1 d . . . . .
C15 C 0.2430(8) 0.9237(7) 0.0020(3) 0.0240(14) Uani 1 1 d . . . . .
H15A H 0.148292 0.970770 0.027949 0.036 Uiso 1 1 calc R U . . .
H15B H 0.263896 0.955216 -0.047270 0.036 Uiso 1 1 calc R U . . .
H15C H 0.226261 0.853606 -0.001714 0.036 Uiso 1 1 calc R U . . .
C16 C 0.4759(7) 1.0044(5) 0.2187(3) 0.0150(11) Uani 1 1 d . . . . .
H16A H 0.386511 1.070304 0.217740 0.018 Uiso 1 1 calc R U . . .
H16B H 0.573274 1.026014 0.220555 0.018 Uiso 1 1 calc R U . . .
C17 C 0.2865(8) 0.9176(7) 0.2934(3) 0.0247(15) Uani 1 1 d . . . . .
H17A H 0.279923 0.880139 0.250727 0.037 Uiso 1 1 calc R U . . .
H17B H 0.269862 0.874143 0.338328 0.037 Uiso 1 1 calc R U . . .
H17C H 0.205097 0.986559 0.294829 0.037 Uiso 1 1 calc R U . . .
C18 C 0.4610(7) 0.9938(5) 0.3531(3) 0.0132(11) Uani 1 1 d . . . . .
H18A H 0.564337 1.010086 0.346210 0.016 Uiso 1 1 calc R U . . .
H18B H 0.377097 1.062708 0.355103 0.016 Uiso 1 1 calc R U . . .
C19 C 0.5829(7) 0.8639(5) 0.4526(3) 0.0146(11) Uani 1 1 d . . . . .
C20 C 0.4467(7) 0.9313(5) 0.4253(3) 0.0150(11) Uani 1 1 d . . . . .
C21 C 0.3012(6) 0.9411(5) 0.4679(3) 0.0114(10) Uani 1 1 d . . . . .
H21 H 0.207869 0.987135 0.450500 0.014 Uiso 1 1 calc R U . . .
C22 C 0.2899(7) 0.8845(5) 0.5359(3) 0.0163(11) Uani 1 1 d . . . . .
C23 C 0.4280(7) 0.8182(5) 0.5608(3) 0.0177(12) Uani 1 1 d . . . . .
H23 H 0.421119 0.780105 0.606904 0.021 Uiso 1 1 calc R U . . .
C24 C 0.5767(7) 0.8056(5) 0.5203(3) 0.0160(11) Uani 1 1 d . . . . .
C25 C 0.1311(7) 0.8943(6) 0.5797(4) 0.0216(13) Uani 1 1 d . . . . .
H25A H 0.048518 0.944265 0.553566 0.032 Uiso 1 1 calc R U . . .
H25B H 0.110916 0.824003 0.586229 0.032 Uiso 1 1 calc R U . . .
H25C H 0.130410 0.921005 0.627811 0.032 Uiso 1 1 calc R U . . .
C26 C 0.7237(7) 0.7298(5) 0.5477(3) 0.0176(11) Uani 1 1 d . . . . .
H26A H 0.815479 0.758000 0.531211 0.021 Uiso 1 1 calc R U . . .
H26B H 0.710079 0.724801 0.601977 0.021 Uiso 1 1 calc R U . . .
C27 C 0.8493(7) 0.5898(5) 0.4531(3) 0.0168(11) Uani 1 1 d . . . . .
C28 C 0.7554(7) 0.6200(5) 0.5194(3) 0.0160(11) Uani 1 1 d . . . . .
C29 C 0.6844(7) 0.5461(5) 0.5578(3) 0.0163(11) Uani 1 1 d . . . . .
H29 H 0.618890 0.565862 0.602452 0.020 Uiso 1 1 calc R U . . .
C30 C 0.7055(7) 0.4435(5) 0.5334(3) 0.0177(12) Uani 1 1 d . . . . .
C31 C 0.7992(7) 0.4186(5) 0.4674(3) 0.0159(11) Uani 1 1 d . . . . .
H31 H 0.813255 0.350497 0.448863 0.019 Uiso 1 1 calc R U . . .
C32 C 0.8736(7) 0.4893(5) 0.4270(3) 0.0182(12) Uani 1 1 d . . . . .
C33 C 0.6268(8) 0.3675(6) 0.5776(3) 0.0199(12) Uani 1 1 d . . . . .
H33A H 0.566699 0.401227 0.622000 0.030 Uiso 1 1 calc R U . . .
H33B H 0.554918 0.349198 0.548314 0.030 Uiso 1 1 calc R U . . .
H33C H 0.707315 0.302403 0.591255 0.030 Uiso 1 1 calc R U . . .
C34 C 0.9753(7) 0.4602(5) 0.3557(3) 0.0173(12) Uani 1 1 d . . . . .
H34A H 1.017631 0.381401 0.355576 0.021 Uiso 1 1 calc R U . . .
H34B H 1.066225 0.490495 0.352295 0.021 Uiso 1 1 calc R U . . .
C35 C 0.7512(8) 0.4549(7) 0.2908(4) 0.0261(16) Uani 1 1 d . . . . .
H35A H 0.697082 0.481600 0.247056 0.039 Uiso 1 1 calc R U . . .
H35B H 0.788929 0.376678 0.291732 0.039 Uiso 1 1 calc R U . . .
H35C H 0.677464 0.477148 0.334827 0.039 Uiso 1 1 calc R U . . .
C36 C 1.0051(7) 0.4688(5) 0.2212(3) 0.0170(12) Uani 1 1 d . . . . .
H36A H 1.093980 0.500040 0.221979 0.020 Uiso 1 1 calc R U . . .
H36B H 1.048756 0.390041 0.222456 0.020 Uiso 1 1 calc R U . . .
C41 C 0.4733(8) 0.6737(6) 0.2011(4) 0.0260(14) Uani 1 1 d . . . . .
C42 C 0.4027(9) 0.6371(7) 0.1462(4) 0.0301(15) Uani 1 1 d . . . . .
H42A H 0.360306 0.578199 0.167387 0.045 Uiso 1 1 calc R U . . .
H42B H 0.482992 0.612059 0.104757 0.045 Uiso 1 1 calc R U . . .
H42C H 0.316831 0.696069 0.128979 0.045 Uiso 1 1 calc R U . . .
C43 C 0.9849(9) 1.1572(6) 0.2113(4) 0.0300(15) Uani 1 1 d . . . . .
C44 C 0.9067(11) 1.1163(8) 0.1609(6) 0.048(2) Uani 1 1 d . . . . .
H44A H 0.797738 1.161569 0.160171 0.073 Uiso 1 1 calc R U . . .
H44B H 0.905920 1.042947 0.176908 0.073 Uiso 1 1 calc R U . . .
H44C H 0.963763 1.116887 0.111483 0.073 Uiso 1 1 calc R U . . .
N1 N 0.4479(6) 0.9361(4) 0.2879(3) 0.0159(10) Uani 1 1 d . . . . .
H1 H 0.530698 0.865657 0.286231 0.019 Uiso 1 1 calc R U . . .
N2 N 0.8885(6) 0.4997(4) 0.2889(3) 0.0171(10) Uani 1 1 d . . . . .
H2 H 0.848368 0.579447 0.288443 0.021 Uiso 1 1 calc R U . . .
N3 N 0.5238(9) 0.7059(7) 0.2450(4) 0.0402(18) Uani 1 1 d . . . . .
N4 N 1.0442(10) 1.1910(7) 0.2498(4) 0.0450(17) Uani 1 1 d . . . . .
O1 O 0.9747(5) 0.6760(4) 0.1577(2) 0.0188(9) Uani 1 1 d . . . . .
O2 O 0.7661(5) 0.8730(3) 0.1599(2) 0.0167(9) Uani 1 1 d . . . . .
O3 O 0.7251(5) 0.8578(4) 0.4124(2) 0.0179(9) Uani 1 1 d . . . . .
O4 O 0.9246(5) 0.6583(3) 0.4142(2) 0.0180(9) Uani 1 1 d . . . . .
F1 F 1.0890(4) 0.8518(3) 0.1578(2) 0.0217(8) Uani 1 1 d . . . . .
F2 F 0.7993(4) 0.7427(3) 0.28816(18) 0.0183(7) Uani 1 1 d . . . . .
F3 F 1.0774(4) 0.7240(3) 0.2837(2) 0.0196(7) Uani 1 1 d . . . . .
F4 F 0.8895(4) 0.9025(3) 0.2833(2) 0.0172(8) Uani 1 1 d . . . . .
F5 F 1.0461(4) 0.8330(3) 0.4102(2) 0.0224(8) Uani 1 1 d . . . . .
Si1 Si 0.4519(2) 0.31490(17) 0.20486(10) 0.0248(4) Uani 1 1 d D . . . .
F6 F 0.5152(7) 0.2146(4) 0.1519(3) 0.0506(14) Uani 1 1 d . . . . .
F10 F 0.3910(7) 0.4174(4) 0.2589(3) 0.0511(15) Uani 1 1 d . . . . .
F7A F 0.3594(12) 0.2544(7) 0.2655(5) 0.0482(11) Uiso 0.644(10) 1 d D U P A 1
F8A F 0.3645(11) 0.3946(7) 0.1428(5) 0.0482(11) Uiso 0.644(10) 1 d D U P A 1
F9A F 0.6343(10) 0.3123(7) 0.2102(5) 0.0482(11) Uiso 0.644(10) 1 d D U P A 1
F7B F 0.430(2) 0.2322(12) 0.2719(8) 0.0482(11) Uiso 0.356(10) 1 d D U P A 2
F8B F 0.323(2) 0.3674(14) 0.1481(9) 0.0482(11) Uiso 0.356(10) 1 d D U P A 2
F9B F 0.6037(18) 0.3487(14) 0.1771(9) 0.0482(11) Uiso 0.356(10) 1 d D U P A 2
Ti1 Ti 0.93529(12) 0.79716(9) 0.20437(6) 0.0126(3) Uani 1 1 d . . . . .
Ti2 Ti 0.91128(12) 0.78572(9) 0.36673(6) 0.0151(3) Uani 1 1 d . . . . .

loop_
_atom_site_aniso_label
_atom_site_aniso_U_11
_atom_site_aniso_U_22
_atom_site_aniso_U_33
_atom_site_aniso_U_23
_atom_site_aniso_U_13
_atom_site_aniso_U_12
C1 0.015(3) 0.022(3) 0.017(3) 0.001(2) 0.007(2) -0.010(2)
C2 0.018(3) 0.022(3) 0.011(2) -0.002(2) 0.004(2) -0.007(2)
C3 0.015(3) 0.022(3) 0.015(3) -0.004(2) 0.002(2) -0.007(2)
C4 0.017(3) 0.028(3) 0.016(3) -0.003(2) 0.003(2) -0.011(2)
C5 0.021(3) 0.028(3) 0.009(2) -0.001(2) 0.005(2) -0.009(2)
C6 0.014(3) 0.023(3) 0.014(3) -0.002(2) 0.011(2) -0.009(2)
C7 0.026(3) 0.036(4) 0.017(3) -0.006(3) -0.001(3) -0.012(3)
C8 0.022(3) 0.027(3) 0.011(2) 0.003(2) 0.005(2) -0.011(2)
C9 0.015(2) 0.020(3) 0.016(3) 0.005(2) 0.005(2) -0.012(2)
C10 0.023(3) 0.017(3) 0.016(3) 0.006(2) 0.005(2) -0.013(2)
C11 0.026(3) 0.022(3) 0.017(3) 0.004(2) 0.002(2) -0.015(2)
C12 0.023(3) 0.028(3) 0.017(3) 0.006(2) -0.002(2) -0.019(2)
C13 0.015(3) 0.030(4) 0.012(2) 0.003(2) 0.003(2) -0.015(2)
C14 0.020(3) 0.022(3) 0.014(3) 0.004(2) 0.003(2) -0.013(2)
C15 0.019(3) 0.040(4) 0.017(3) 0.000(3) -0.003(2) -0.015(3)
C16 0.015(3) 0.019(3) 0.013(2) 0.002(2) 0.004(2) -0.011(2)
C17 0.024(3) 0.043(4) 0.017(3) 0.001(3) -0.001(3) -0.027(3)
C18 0.013(3) 0.017(3) 0.011(2) 0.001(2) 0.0007(19) -0.007(2)
C19 0.013(2) 0.020(3) 0.012(2) -0.003(2) 0.006(2) -0.010(2)
C20 0.016(2) 0.018(3) 0.011(2) 0.000(2) 0.007(2) -0.010(2)
C21 0.009(2) 0.011(3) 0.012(2) -0.001(2) 0.0034(19) -0.0023(19)
C22 0.017(3) 0.017(3) 0.015(3) -0.002(2) 0.006(2) -0.009(2)
C23 0.024(3) 0.017(3) 0.012(3) -0.002(2) 0.010(2) -0.012(2)
C24 0.017(3) 0.018(3) 0.017(3) -0.003(2) 0.001(2) -0.011(2)
C25 0.012(3) 0.026(4) 0.022(3) 0.002(3) 0.008(2) -0.003(2)
C26 0.016(3) 0.025(3) 0.015(3) 0.001(2) -0.001(2) -0.011(2)
C27 0.011(2) 0.023(3) 0.016(3) 0.003(2) 0.002(2) -0.006(2)
C28 0.013(3) 0.023(3) 0.013(3) 0.002(2) 0.000(2) -0.007(2)
C29 0.011(2) 0.025(3) 0.012(3) 0.003(2) 0.002(2) -0.005(2)
C30 0.013(3) 0.023(3) 0.017(3) 0.005(2) -0.002(2) -0.007(2)
C31 0.017(3) 0.019(3) 0.012(2) -0.001(2) 0.000(2) -0.006(2)
C32 0.012(3) 0.024(3) 0.016(3) 0.005(2) 0.000(2) -0.004(2)
C33 0.019(3) 0.025(3) 0.013(3) 0.005(3) 0.003(2) -0.006(2)
C34 0.016(3) 0.026(3) 0.012(2) -0.001(2) 0.001(2) -0.010(2)
C35 0.016(3) 0.052(5) 0.017(3) -0.006(3) 0.002(2) -0.020(3)
C36 0.015(3) 0.027(3) 0.010(2) -0.003(2) 0.004(2) -0.009(2)
C41 0.022(3) 0.028(4) 0.030(3) 0.005(3) 0.002(3) -0.014(3)
C42 0.023(3) 0.033(4) 0.037(4) -0.002(3) -0.004(3) -0.012(3)
C43 0.028(4) 0.023(4) 0.036(4) 0.001(3) 0.005(3) -0.008(3)
C44 0.038(5) 0.039(5) 0.070(6) -0.009(5) -0.013(4) -0.008(4)
N1 0.020(2) 0.020(3) 0.012(2) 0.0035(19) 0.0012(19) -0.015(2)
N2 0.015(2) 0.021(3) 0.015(2) -0.003(2) 0.0033(18) -0.0067(19)
N3 0.038(4) 0.054(5) 0.040(4) 0.004(3) -0.007(3) -0.032(4)
N4 0.052(5) 0.041(4) 0.047(4) 0.004(4) -0.007(4) -0.023(4)
O1 0.018(2) 0.023(2) 0.017(2) -0.0016(18) 0.0004(17) -0.0098(17)
O2 0.0159(19) 0.018(2) 0.018(2) 0.0031(17) 0.0022(16) -0.0106(17)
O3 0.0111(18) 0.027(2) 0.018(2) -0.0003(17) 0.0033(16) -0.0112(17)
O4 0.0155(19) 0.023(2) 0.016(2) -0.0016(17) 0.0019(16) -0.0075(16)
F1 0.0164(17) 0.0254(19) 0.0252(18) 0.0014(16) 0.0095(14) -0.0151(14)
F2 0.0164(16) 0.0287(19) 0.0150(16) 0.0050(14) 0.0015(13) -0.0176(14)
F3 0.0154(16) 0.0252(19) 0.0194(17) 0.0020(15) 0.0011(14) -0.0101(14)
F4 0.0148(16) 0.0152(17) 0.0218(18) -0.0005(14) 0.0059(14) -0.0082(13)
F5 0.0146(16) 0.032(2) 0.0236(17) -0.0032(16) 0.0013(14) -0.0122(15)
Si1 0.0236(9) 0.0265(10) 0.0216(8) 0.0008(8) 0.0003(7) -0.0048(7)
F6 0.071(4) 0.051(3) 0.030(2) -0.004(2) 0.009(2) -0.021(3)
F10 0.062(3) 0.040(3) 0.045(3) -0.015(2) -0.006(3) -0.001(3)
Ti1 0.0097(5) 0.0167(5) 0.0128(5) 0.0012(4) 0.0035(4) -0.0085(4)
Ti2 0.0099(5) 0.0217(6) 0.0161(5) 0.0001(4) 0.0033(4) -0.0107(4)

loop_
_atom_type_symbol
_atom_type_description
_atom_type_scat_dispersion_real
_atom_type_scat_dispersion_imag
_atom_type_scat_source
C C 0.0033 0.0016 'International Tables Vol C Tables 4.2.6.8 and 6.1.1.4'
H H 0.0000 0.0000 'International Tables Vol C Tables 4.2.6.8 and 6.1.1.4'
N N 0.0061 0.0033 'International Tables Vol C Tables 4.2.6.8 and 6.1.1.4'
O O 0.0106 0.0060 'International Tables Vol C Tables 4.2.6.8 and 6.1.1.4'
F F 0.0171 0.0103 'International Tables Vol C Tables 4.2.6.8 and 6.1.1.4'
Ti Ti 0.2776 0.4457 'International Tables Vol C Tables 4.2.6.8 and 6.1.1.4'
Si Si 0.0817 0.0704 'International Tables Vol C Tables 4.2.6.8 and 6.1.1.4'

loop_
_geom_angle_atom_site_label_1
_geom_angle_atom_site_label_2
_geom_angle_atom_site_label_3
_geom_angle
_geom_angle_site_symmetry_1
_geom_angle_site_symmetry_3
_geom_angle_publ_flag
O1 C1 C2 118.5(6) . . ?
O1 C1 C6 120.0(6) . . ?
C2 C1 C6 121.5(6) . . ?
C1 C2 C3 119.3(6) . . ?
C1 C2 C36 120.3(5) . . ?
C3 C2 C36 120.4(6) . . ?
C2 C3 C4 120.8(6) . . ?
C2 C3 H3 119.6 . . ?
C4 C3 H3 119.6 . . ?
C5 C4 C3 118.7(6) . . ?
C5 C4 C7 120.7(6) . . ?
C3 C4 C7 120.6(6) . . ?
C4 C5 C6 122.2(6) . . ?
C4 C5 H5 118.9 . . ?
C6 C5 H5 118.9 . . ?
C5 C6 C1 117.5(6) . . ?
C5 C6 C8 120.4(6) . . ?
C1 C6 C8 122.0(6) . . ?
C4 C7 H7A 109.5 . . ?
C4 C7 H7B 109.5 . . ?
H7A C7 H7B 109.5 . . ?
C4 C7 H7C 109.5 . . ?
H7A C7 H7C 109.5 . . ?
H7B C7 H7C 109.5 . . ?
C10 C8 C6 111.3(5) . . ?
C10 C8 H8A 109.4 . . ?
C6 C8 H8A 109.4 . . ?
C10 C8 H8B 109.4 . . ?
C6 C8 H8B 109.4 . . ?
H8A C8 H8B 108.0 . . ?
O2 C9 C10 120.4(5) . . ?
O2 C9 C14 118.5(5) . . ?
C10 C9 C14 121.2(6) . . ?
C9 C10 C11 118.1(6) . . ?
C9 C10 C8 121.0(6) . . ?
C11 C10 C8 120.9(6) . . ?
C12 C11 C10 122.3(6) . . ?
C12 C11 H11 118.9 . . ?
C10 C11 H11 118.9 . . ?
C11 C12 C13 118.2(6) . . ?
C11 C12 C15 120.6(6) . . ?
C13 C12 C15 121.1(6) . . ?
C14 C13 C12 122.1(6) . . ?
C14 C13 H13 118.9 . . ?
C12 C13 H13 118.9 . . ?
C13 C14 C9 118.1(6) . . ?
C13 C14 C16 122.5(6) . . ?
C9 C14 C16 119.4(5) . . ?
C12 C15 H15A 109.5 . . ?
C12 C15 H15B 109.5 . . ?
H15A C15 H15B 109.5 . . ?
C12 C15 H15C 109.5 . . ?
H15A C15 H15C 109.5 . . ?
H15B C15 H15C 109.5 . . ?
C14 C16 N1 113.4(5) . . ?
C14 C16 H16A 108.9 . . ?
N1 C16 H16A 108.9 . . ?
C14 C16 H16B 108.9 . . ?
N1 C16 H16B 108.9 . . ?
H16A C16 H16B 107.7 . . ?
N1 C17 H17A 109.5 . . ?
N1 C17 H17B 109.5 . . ?
H17A C17 H17B 109.5 . . ?
N1 C17 H17C 109.5 . . ?
H17A C17 H17C 109.5 . . ?
H17B C17 H17C 109.5 . . ?
C20 C18 N1 113.7(5) . . ?
C20 C18 H18A 108.8 . . ?
N1 C18 H18A 108.8 . . ?
C20 C18 H18B 108.8 . . ?
N1 C18 H18B 108.8 . . ?
H18A C18 H18B 107.7 . . ?
O3 C19 C20 118.1(5) . . ?
O3 C19 C24 119.7(5) . . ?
C20 C19 C24 122.2(5) . . ?
C21 C20 C19 118.2(5) . . ?
C21 C20 C18 121.9(5) . . ?
C19 C20 C18 119.8(5) . . ?
C20 C21 C22 121.4(5) . . ?
C20 C21 H21 119.3 . . ?
C22 C21 H21 119.3 . . ?
C23 C22 C21 118.4(5) . . ?
C23 C22 C25 121.3(5) . . ?
C21 C22 C25 120.3(6) . . ?
C22 C23 C24 122.4(6) . . ?
C22 C23 H23 118.8 . . ?
C24 C23 H23 118.8 . . ?
C23 C24 C19 117.3(5) . . ?
C23 C24 C26 121.1(5) . . ?
C19 C24 C26 121.6(5) . . ?
C22 C25 H25A 109.5 . . ?
C22 C25 H25B 109.5 . . ?
H25A C25 H25B 109.5 . . ?
C22 C25 H25C 109.5 . . ?
H25A C25 H25C 109.5 . . ?
H25B C25 H25C 109.5 . . ?
C28 C26 C24 111.0(4) . . ?
C28 C26 H26A 109.4 . . ?
C24 C26 H26A 109.4 . . ?
C28 C26 H26B 109.4 . . ?
C24 C26 H26B 109.4 . . ?
H26A C26 H26B 108.0 . . ?
O4 C27 C32 118.5(5) . . ?
O4 C27 C28 119.9(6) . . ?
C32 C27 C28 121.5(6) . . ?
C29 C28 C27 117.6(6) . . ?
C29 C28 C26 119.9(5) . . ?
C27 C28 C26 122.4(5) . . ?
C28 C29 C30 122.8(5) . . ?
C28 C29 H29 118.6 . . ?
C30 C29 H29 118.6 . . ?
C31 C30 C29 116.8(6) . . ?
C31 C30 C33 123.0(6) . . ?
C29 C30 C33 120.2(5) . . ?
C30 C31 C32 122.6(6) . . ?
C30 C31 H31 118.7 . . ?
C32 C31 H31 118.7 . . ?
C27 C32 C31 118.6(6) . . ?
C27 C32 C34 119.8(5) . . ?
C31 C32 C34 121.6(6) . . ?
C30 C33 H33A 109.5 . . ?
C30 C33 H33B 109.5 . . ?
H33A C33 H33B 109.5 . . ?
C30 C33 H33C 109.5 . . ?
H33A C33 H33C 109.5 . . ?
H33B C33 H33C 109.5 . . ?
C32 C34 N2 113.6(5) . . ?
C32 C34 H34A 108.8 . . ?
N2 C34 H34A 108.8 . . ?
C32 C34 H34B 108.8 . . ?
N2 C34 H34B 108.8 . . ?
H34A C34 H34B 107.7 . . ?
N2 C35 H35A 109.5 . . ?
N2 C35 H35B 109.5 . . ?
H35A C35 H35B 109.5 . . ?
N2 C35 H35C 109.5 . . ?
H35A C35 H35C 109.5 . . ?
H35B C35 H35C 109.5 . . ?
C2 C36 N2 112.9(5) . . ?
C2 C36 H36A 109.0 . . ?
N2 C36 H36A 109.0 . . ?
C2 C36 H36B 109.0 . . ?
N2 C36 H36B 109.0 . . ?
H36A C36 H36B 107.8 . . ?
N3 C41 C42 177.3(9) . . ?
C41 C42 H42A 109.5 . . ?
C41 C42 H42B 109.5 . . ?
H42A C42 H42B 109.5 . . ?
C41 C42 H42C 109.5 . . ?
H42A C42 H42C 109.5 . . ?
H42B C42 H42C 109.5 . . ?
N4 C43 C44 178.5(10) . . ?
C43 C44 H44A 109.5 . . ?
C43 C44 H44B 109.5 . . ?
H44A C44 H44B 109.5 . . ?
C43 C44 H44C 109.5 . . ?
H44A C44 H44C 109.5 . . ?
H44B C44 H44C 109.5 . . ?
C17 N1 C18 110.5(5) . . ?
C17 N1 C16 110.4(5) . . ?
C18 N1 C16 108.1(4) . . ?
C17 N1 H1 109.3 . . ?
C18 N1 H1 109.3 . . ?
C16 N1 H1 109.3 . . ?
C35 N2 C34 111.0(5) . . ?
C35 N2 C36 111.5(5) . . ?
C34 N2 C36 108.2(4) . . ?
C35 N2 H2 108.7 . . ?
C34 N2 H2 108.7 . . ?
C36 N2 H2 108.7 . . ?
C1 O1 Ti1 147.6(4) . . ?
C9 O2 Ti1 153.9(4) . . ?
C19 O3 Ti2 152.9(4) . . ?
C27 O4 Ti2 148.5(4) . . ?
Ti1 F2 Ti2 92.60(13) . . ?
Ti2 F3 Ti1 93.38(15) . . ?
Ti1 F4 Ti2 93.52(15) . . ?
F9B Si1 F7B 126.8(9) . . ?
F7A Si1 F8A 121.8(5) . . ?
F9B Si1 F8B 107.9(9) . . ?
F7B Si1 F8B 125.0(8) . . ?
F9B Si1 F6 89.0(6) . . ?
F7A Si1 F6 94.5(4) . . ?
F7B Si1 F6 88.4(6) . . ?
F8A Si1 F6 93.7(4) . . ?
F8B Si1 F6 86.6(7) . . ?
F7A Si1 F9A 121.1(5) . . ?
F8A Si1 F9A 116.5(5) . . ?
F6 Si1 F9A 89.4(4) . . ?
F9B Si1 F10 90.0(6) . . ?
F7A Si1 F10 86.2(4) . . ?
F7B Si1 F10 91.8(6) . . ?
F8A Si1 F10 86.8(4) . . ?
F8B Si1 F10 94.1(7) . . ?
F6 Si1 F10 178.8(3) . . ?
F9A Si1 F10 89.5(4) . . ?
O1 Ti1 O2 97.67(19) . . ?
O1 Ti1 F1 100.70(19) . . ?
O2 Ti1 F1 101.88(19) . . ?
O1 Ti1 F4 162.69(19) . . ?
O2 Ti1 F4 92.36(18) . . ?
F1 Ti1 F4 90.92(16) . . ?
O1 Ti1 F2 91.46(18) . . ?
O2 Ti1 F2 92.85(17) . . ?
F1 Ti1 F2 159.36(16) . . ?
F4 Ti1 F2 73.92(15) . . ?
O1 Ti1 F3 92.85(18) . . ?
O2 Ti1 F3 161.85(18) . . ?
F1 Ti1 F3 90.58(16) . . ?
F4 Ti1 F3 74.09(15) . . ?
F2 Ti1 F3 72.06(14) . . ?
O1 Ti1 Ti2 118.95(15) . . ?
O2 Ti1 Ti2 118.95(14) . . ?
F1 Ti1 Ti2 115.35(13) . . ?
F4 Ti1 Ti2 43.80(11) . . ?
F2 Ti1 Ti2 44.08(10) . . ?
F3 Ti1 Ti2 42.96(10) . . ?
O3 Ti2 O4 97.88(19) . . ?
O3 Ti2 F5 101.16(18) . . ?
O4 Ti2 F5 101.76(19) . . ?
O3 Ti2 F3 159.21(18) . . ?
O4 Ti2 F3 93.79(17) . . ?
F5 Ti2 F3 93.18(15) . . ?
O3 Ti2 F4 90.11(18) . . ?
O4 Ti2 F4 160.31(18) . . ?
F5 Ti2 F4 94.24(17) . . ?
F3 Ti2 F4 73.75(14) . . ?
O3 Ti2 F2 90.91(17) . . ?
O4 Ti2 F2 89.38(17) . . ?
F5 Ti2 F2 162.17(15) . . ?
F3 Ti2 F2 72.01(14) . . ?
F4 Ti2 F2 72.45(15) . . ?
O3 Ti2 Ti1 115.59(15) . . ?
O4 Ti2 Ti1 118.14(14) . . ?
F5 Ti2 Ti1 118.90(12) . . ?
F3 Ti2 Ti1 43.66(11) . . ?
F4 Ti2 Ti1 42.68(11) . . ?
F2 Ti2 Ti1 43.32(9) . . ?

loop_
_geom_bond_atom_site_label_1
_geom_bond_atom_site_label_2
_geom_bond_distance
_geom_bond_site_symmetry_2
_geom_bond_publ_flag
C1 O1 1.379(8) . ?
C1 C2 1.388(9) . ?
C1 C6 1.402(9) . ?
C2 C3 1.397(9) . ?
C2 C36 1.507(8) . ?
C3 C4 1.397(9) . ?
C3 H3 0.9500 . ?
C4 C5 1.386(9) . ?
C4 C7 1.510(9) . ?
C5 C6 1.402(9) . ?
C5 H5 0.9500 . ?
C6 C8 1.520(9) . ?
C7 H7A 0.9800 . ?
C7 H7B 0.9800 . ?
C7 H7C 0.9800 . ?
C8 C10 1.510(9) . ?
C8 H8A 0.9900 . ?
C8 H8B 0.9900 . ?
C9 O2 1.357(7) . ?
C9 C10 1.400(9) . ?
C9 C14 1.409(9) . ?
C10 C11 1.401(9) . ?
C11 C12 1.382(9) . ?
C11 H11 0.9500 . ?
C12 C13 1.393(9) . ?
C12 C15 1.506(8) . ?
C13 C14 1.393(9) . ?
C13 H13 0.9500 . ?
C14 C16 1.495(8) . ?
C15 H15A 0.9800 . ?
C15 H15B 0.9800 . ?
C15 H15C 0.9800 . ?
C16 N1 1.524(7) . ?
C16 H16A 0.9900 . ?
C16 H16B 0.9900 . ?
C17 N1 1.510(7) . ?
C17 H17A 0.9800 . ?
C17 H17B 0.9800 . ?
C17 H17C 0.9800 . ?
C18 C20 1.508(8) . ?
C18 N1 1.510(7) . ?
C18 H18A 0.9900 . ?
C18 H18B 0.9900 . ?
C19 O3 1.360(7) . ?
C19 C20 1.402(8) . ?
C19 C24 1.405(8) . ?
C20 C21 1.397(7) . ?
C21 C22 1.403(8) . ?
C21 H21 0.9500 . ?
C22 C23 1.392(9) . ?
C22 C25 1.505(8) . ?
C23 C24 1.399(8) . ?
C23 H23 0.9500 . ?
C24 C26 1.512(8) . ?
C25 H25A 0.9800 . ?
C25 H25B 0.9800 . ?
C25 H25C 0.9800 . ?
C26 C28 1.507(8) . ?
C26 H26A 0.9900 . ?
C26 H26B 0.9900 . ?
C27 O4 1.366(7) . ?
C27 C32 1.387(9) . ?
C27 C28 1.402(8) . ?
C28 C29 1.393(8) . ?
C29 C30 1.406(9) . ?
C29 H29 0.9500 . ?
C30 C31 1.386(8) . ?
C30 C33 1.496(8) . ?
C31 C32 1.393(9) . ?
C31 H31 0.9500 . ?
C32 C34 1.502(8) . ?
C33 H33A 0.9800 . ?
C33 H33B 0.9800 . ?
C33 H33C 0.9800 . ?
C34 N2 1.513(8) . ?
C34 H34A 0.9900 . ?
C34 H34B 0.9900 . ?
C35 N2 1.492(8) . ?
C35 H35A 0.9800 . ?
C35 H35B 0.9800 . ?
C35 H35C 0.9800 . ?
C36 N2 1.514(7) . ?
C36 H36A 0.9900 . ?
C36 H36B 0.9900 . ?
C41 N3 1.140(10) . ?
C41 C42 1.443(10) . ?
C42 H42A 0.9800 . ?
C42 H42B 0.9800 . ?
C42 H42C 0.9800 . ?
C43 N4 1.125(11) . ?
C43 C44 1.452(12) . ?
C44 H44A 0.9800 . ?
C44 H44B 0.9800 . ?
C44 H44C 0.9800 . ?
N1 H1 1.0000 . ?
N2 H2 1.0000 . ?
O1 Ti1 1.792(5) . ?
O2 Ti1 1.801(4) . ?
O3 Ti2 1.789(4) . ?
O4 Ti2 1.791(5) . ?
F1 Ti1 1.802(3) . ?
F2 Ti1 2.035(3) . ?
F2 Ti2 2.064(3) . ?
F3 Ti2 2.023(4) . ?
F3 Ti1 2.049(4) . ?
F4 Ti1 2.012(4) . ?
F4 Ti2 2.055(4) . ?
F5 Ti2 1.799(3) . ?
Si1 F9B 1.547(14) . ?
Si1 F7A 1.586(9) . ?
Si1 F7B 1.597(14) . ?
Si1 F8A 1.600(9) . ?
Si1 F8B 1.618(15) . ?
Si1 F6 1.625(6) . ?
Si1 F9A 1.627(8) . ?
Si1 F10 1.660(5) . ?
Ti1 Ti2 2.9632(14) . ?

loop_
_geom_torsion_atom_site_label_1
_geom_torsion_atom_site_label_2
_geom_torsion_atom_site_label_3
_geom_torsion_atom_site_label_4
_geom_torsion
_geom_torsion_site_symmetry_1
_geom_torsion_site_symmetry_2
_geom_torsion_site_symmetry_3
_geom_torsion_site_symmetry_4
_geom_torsion_publ_flag
O1 C1 C2 C3 -178.8(5) . . . . ?
C6 C1 C2 C3 -1.0(9) . . . . ?
O1 C1 C2 C36 3.3(8) . . . . ?
C6 C1 C2 C36 -178.9(5) . . . . ?
C1 C2 C3 C4 0.1(9) . . . . ?
C36 C2 C3 C4 178.1(5) . . . . ?
C2 C3 C4 C5 0.6(9) . . . . ?
C2 C3 C4 C7 -179.4(6) . . . . ?
C3 C4 C5 C6 -0.6(9) . . . . ?
C7 C4 C5 C6 179.4(6) . . . . ?
C4 C5 C6 C1 -0.2(9) . . . . ?
C4 C5 C6 C8 -177.3(5) . . . . ?
O1 C1 C6 C5 178.8(5) . . . . ?
C2 C1 C6 C5 1.0(8) . . . . ?
O1 C1 C6 C8 -4.2(8) . . . . ?
C2 C1 C6 C8 178.0(5) . . . . ?
C5 C6 C8 C10 85.7(7) . . . . ?
C1 C6 C8 C10 -91.2(7) . . . . ?
O2 C9 C10 C11 -179.0(5) . . . . ?
C14 C9 C10 C11 -0.3(8) . . . . ?
O2 C9 C10 C8 2.3(8) . . . . ?
C14 C9 C10 C8 -179.0(5) . . . . ?
C6 C8 C10 C9 88.1(7) . . . . ?
C6 C8 C10 C11 -90.6(7) . . . . ?
C9 C10 C11 C12 0.3(9) . . . . ?
C8 C10 C11 C12 179.0(6) . . . . ?
C10 C11 C12 C13 0.0(9) . . . . ?
C10 C11 C12 C15 -179.2(6) . . . . ?
C11 C12 C13 C14 -0.2(9) . . . . ?
C15 C12 C13 C14 178.9(6) . . . . ?
C12 C13 C14 C9 0.2(9) . . . . ?
C12 C13 C14 C16 178.0(6) . . . . ?
O2 C9 C14 C13 178.8(5) . . . . ?
C10 C9 C14 C13 0.1(9) . . . . ?
O2 C9 C14 C16 0.9(8) . . . . ?
C10 C9 C14 C16 -177.8(5) . . . . ?
C13 C14 C16 N1 95.8(7) . . . . ?
C9 C14 C16 N1 -86.4(6) . . . . ?
O3 C19 C20 C21 -177.4(5) . . . . ?
C24 C19 C20 C21 0.9(9) . . . . ?
O3 C19 C20 C18 0.3(8) . . . . ?
C24 C19 C20 C18 178.6(5) . . . . ?
N1 C18 C20 C21 -91.2(7) . . . . ?
N1 C18 C20 C19 91.2(6) . . . . ?
C19 C20 C21 C22 -0.7(9) . . . . ?
C18 C20 C21 C22 -178.4(5) . . . . ?
C20 C21 C22 C23 0.5(9) . . . . ?
C20 C21 C22 C25 -178.3(5) . . . . ?
C21 C22 C23 C24 -0.4(9) . . . . ?
C25 C22 C23 C24 178.4(6) . . . . ?
C22 C23 C24 C19 0.6(9) . . . . ?
C22 C23 C24 C26 -177.7(5) . . . . ?
O3 C19 C24 C23 177.4(5) . . . . ?
C20 C19 C24 C23 -0.8(9) . . . . ?
O3 C19 C24 C26 -4.3(8) . . . . ?
C20 C19 C24 C26 177.5(5) . . . . ?
C23 C24 C26 C28 91.0(6) . . . . ?
C19 C24 C26 C28 -87.2(6) . . . . ?
O4 C27 C28 C29 -178.4(5) . . . . ?
C32 C27 C28 C29 -1.2(9) . . . . ?
O4 C27 C28 C26 4.6(9) . . . . ?
C32 C27 C28 C26 -178.2(5) . . . . ?
C24 C26 C28 C29 -86.9(6) . . . . ?
C24 C26 C28 C27 90.1(6) . . . . ?
C27 C28 C29 C30 1.1(9) . . . . ?
C26 C28 C29 C30 178.2(5) . . . . ?
C28 C29 C30 C31 -1.3(9) . . . . ?
C28 C29 C30 C33 179.5(6) . . . . ?
C29 C30 C31 C32 1.6(9) . . . . ?
C33 C30 C31 C32 -179.2(6) . . . . ?
O4 C27 C32 C31 178.8(5) . . . . ?
C28 C27 C32 C31 1.5(9) . . . . ?
O4 C27 C32 C34 -2.7(8) . . . . ?
C28 C27 C32 C34 -179.9(5) . . . . ?
C30 C31 C32 C27 -1.8(9) . . . . ?
C30 C31 C32 C34 179.7(5) . . . . ?
C27 C32 C34 N2 -82.8(7) . . . . ?
C31 C32 C34 N2 95.7(7) . . . . ?
C1 C2 C36 N2 82.5(7) . . . . ?
C3 C2 C36 N2 -95.4(7) . . . . ?
C20 C18 N1 C17 63.0(7) . . . . ?
C20 C18 N1 C16 -176.1(5) . . . . ?
C14 C16 N1 C17 -68.4(7) . . . . ?
C14 C16 N1 C18 170.7(5) . . . . ?
C32 C34 N2 C35 -59.4(7) . . . . ?
C32 C34 N2 C36 177.9(5) . . . . ?
C2 C36 N2 C35 58.6(7) . . . . ?
C2 C36 N2 C34 -179.0(5) . . . . ?
C2 C1 O1 Ti1 -120.1(7) . . . . ?
C6 C1 O1 Ti1 62.1(10) . . . . ?
C10 C9 O2 Ti1 -52.6(11) . . . . ?
C14 C9 O2 Ti1 128.7(8) . . . . ?
C20 C19 O3 Ti2 -127.1(8) . . . . ?
C24 C19 O3 Ti2 54.6(11) . . . . ?
C32 C27 O4 Ti2 122.9(7) . . . . ?
C28 C27 O4 Ti2 -59.8(10) . . . . ?
C1 O1 Ti1 O2 -27.8(8) . . . . ?
C1 O1 Ti1 F1 -131.5(7) . . . . ?
C1 O1 Ti1 F4 97.1(9) . . . . ?
C1 O1 Ti1 F2 65.3(8) . . . . ?
C1 O1 Ti1 F3 137.4(8) . . . . ?
C1 O1 Ti1 Ti2 101.5(7) . . . . ?
C9 O2 Ti1 O1 21.4(9) . . . . ?
C9 O2 Ti1 F1 124.1(9) . . . . ?
C9 O2 Ti1 F4 -144.5(9) . . . . ?
C9 O2 Ti1 F2 -70.5(9) . . . . ?
C9 O2 Ti1 F3 -103.5(10) . . . . ?
C9 O2 Ti1 Ti2 -107.9(9) . . . . ?
C19 O3 Ti2 O4 -20.7(9) . . . . ?
C19 O3 Ti2 F5 -124.4(8) . . . . ?
C19 O3 Ti2 F3 102.9(9) . . . . ?
C19 O3 Ti2 F4 141.3(8) . . . . ?
C19 O3 Ti2 F2 68.8(8) . . . . ?
C19 O3 Ti2 Ti1 105.8(8) . . . . ?
C27 O4 Ti2 O3 24.3(8) . . . . ?
C27 O4 Ti2 F5 127.5(7) . . . . ?
C27 O4 Ti2 F3 -138.5(7) . . . . ?
C27 O4 Ti2 F4 -88.8(9) . . . . ?
C27 O4 Ti2 F2 -66.5(8) . . . . ?
C27 O4 Ti2 Ti1 -100.3(7) . . . . ?
